data_2102693
loop_
_publ_author_name
'Blake, Alexander J.'
'Li, Wan-Sheung'
'Lippolis, Vito'
'Parsons, Simon'
'Schr\"oder, Martin'

_publ_section_title
;
 Extended structures of polyiodide salts of transition metal
 macrocyclic complexes
;
_journal_coeditor_code GP5013
_journal_issue 1
_journal_name_full 'Acta Crystallographica Section B'
_journal_page_first 81
_journal_page_last 92
_journal_paper_doi 10.1107/S0108768106041668
_journal_volume 63
_journal_year 2007
_chemical_formula_moiety 'C8 H16 Pd S4 2+, 2(I3 -)'
_chemical_formula_sum 'C8 H16 I6 Pd S4'
_chemical_formula_weight 1108.25
_chemical_name_systematic
;
 ?
;
_space_group_IT_number 15
_symmetry_cell_setting monoclinic
_symmetry_space_group_name_Hall '-C 2yc'
_symmetry_space_group_name_H-M 'C 1 2/c 1'
_atom_sites_solution_hydrogens geom
_atom_sites_solution_primary direct
_atom_sites_solution_secondary difmap
_audit_creation_method 'enCIFer editing of SHELXL97 CIF output'
_cell_angle_alpha 90.00
_cell_angle_beta 109.81(6)
_cell_angle_gamma 90.00
_cell_formula_units_Z 8
_cell_length_a 18.062(8)
_cell_length_b 23.602(14)
_cell_length_c 11.166(5)
_cell_measurement_reflns_used 40
_cell_measurement_temperature 150(2)
_cell_measurement_theta_max 18.0
_cell_measurement_theta_min 11.5
_cell_volume 4478(4)
_computing_cell_refinement 'Stadi4 (Stoe & Cie, 1996a)'
_computing_data_collection 'Stadi4 (Stoe & Cie, 1996a)'
_computing_data_reduction 'X-RED (Stoe & Cie, 1996b)'
_computing_molecular_graphics 'MERCURY (Macrae et al., 2006)'
_computing_publication_material 'enCIFer (Allen et al., 2004; PLATON (Spek, 2003)'
_computing_structure_refinement 'SHELXL97 (Sheldrick, 1998)'
_computing_structure_solution 'SIR92 (Altomare et al., 1994)'
_diffrn_ambient_temperature 150(2)
_diffrn_measured_fraction_theta_full 0.994
_diffrn_measured_fraction_theta_max 0.994
_diffrn_measurement_device_type 'Stoe Stadi-4 four-circle'
_diffrn_measurement_method '\w-\q, profile learning'
_diffrn_radiation_monochromator graphite
_diffrn_radiation_source 'fine-focus sealed tube'
_diffrn_radiation_type MoK\a
_diffrn_radiation_wavelength 0.71073
_diffrn_reflns_av_R_equivalents 0.012
_diffrn_reflns_av_sigmaI/netI 0.021
_diffrn_reflns_limit_h_max 18
_diffrn_reflns_limit_h_min -19
_diffrn_reflns_limit_k_max 25
_diffrn_reflns_limit_k_min 0
_diffrn_reflns_limit_l_max 12
_diffrn_reflns_limit_l_min 0
_diffrn_reflns_number 4211
_diffrn_reflns_theta_full 22.54
_diffrn_reflns_theta_max 22.54
_diffrn_reflns_theta_min 2.60
_diffrn_standards_decay_% 0
_diffrn_standards_interval_time 60
_diffrn_standards_number 3
_exptl_absorpt_coefficient_mu 9.462
_exptl_absorpt_correction_T_max 0.364
_exptl_absorpt_correction_T_min 0.293
_exptl_absorpt_correction_type psi-scan
_exptl_absorpt_process_details '(X-RED; Stoe & Cie, 1996b)'
_exptl_crystal_colour 'depp red'
_exptl_crystal_density_diffrn 3.287
_exptl_crystal_density_method 'not measured'
_exptl_crystal_description column
_exptl_crystal_F_000 3936
_exptl_crystal_size_max 0.54
_exptl_crystal_size_mid 0.16
_exptl_crystal_size_min 0.16
_refine_diff_density_max 0.99
_refine_diff_density_min -0.73
_refine_ls_extinction_coef 0.000035(7)
_refine_ls_extinction_expression Fc^*^=kFc[1+0.001xFc^2^\l^3^/sin(2\q)]^-1/4^
_refine_ls_extinction_method SHELXL
_refine_ls_goodness_of_fit_ref 1.23
_refine_ls_hydrogen_treatment constr
_refine_ls_matrix_type full
_refine_ls_number_parameters 247
_refine_ls_number_reflns 2926
_refine_ls_number_restraints 50
_refine_ls_restrained_S_all 1.22
_refine_ls_R_factor_all 0.0490
_refine_ls_R_factor_gt 0.0404
_refine_ls_shift/su_max 0.001
_refine_ls_shift/su_mean 0.000
_refine_ls_structure_factor_coef Fsqd
_refine_ls_weighting_details 'calc w=1/[\s^2^(Fo^2^)+(0.027P)^2^+159.6P] where P=(Fo^2^+2Fc^2^)/3'
_refine_ls_weighting_scheme calc
_refine_ls_wR_factor_gt 0.0888
_refine_ls_wR_factor_ref 0.0931
_reflns_number_gt 2466
_reflns_number_total 2926
_reflns_threshold_expression I>2\s(I)
_cod_data_source_file gp5013.cif
_cod_data_source_block 4
_cod_depositor_comments
;
The following automatic conversions were performed:
'_symmetry_cell_setting' value 'Monoclinic' changed to 'monoclinic'
according to '/home/saulius/struct/CIF-dictionaries/cif_core.dic'
dictionary named 'cif_core.dic' version 2.4.1 from 2010-06-29.

Automatic conversion script
Id: cif_fix_enum 1527 2010-12-29 10:47:43Z saulius 

The following automatic conversions were performed:

'_symmetry_cell_setting' value 'Monoclinic' changed to 'monoclinic'
according to /home/saulius/struct/CIF-dictionaries/cif_core.dic
dictionary named 'cif_core.dic' version 2.4.1 from 2010-06-29.

Automatic conversion script
Id: cif_fix_values 1715 2011-07-08 13:25:40Z adriana 
;
_cod_original_sg_symbol_H-M C2/c
_cod_database_code 2102693
_cod_database_fobs_code 2102693

loop_
_symmetry_equiv_pos_as_xyz
'x, y, z'
'-x, y, -z+1/2'
'x+1/2, y+1/2, z'
'-x+1/2, y+1/2, -z+1/2'
'-x, -y, -z'
'x, -y, z-1/2'
'-x+1/2, -y+1/2, -z'
'x+1/2, -y+1/2, z-1/2'

loop_
_atom_site_type_symbol
_atom_site_label
_atom_site_fract_x
_atom_site_fract_y
_atom_site_fract_z
_atom_site_U_iso_or_equiv
_atom_site_adp_type
_atom_site_calc_flag
_atom_site_refinement_flags
_atom_site_occupancy
_atom_site_disorder_assembly
_atom_site_disorder_group
Pd Pd1 0.28576(6) 0.12334(5) 0.18428(10) 0.0208(3) Uani d PD 0.824(3) A 1
S S1 0.2601(2) 0.02796(15) 0.1857(4) 0.0221(9) Uani d PD 0.824(3) A 1
C C2 0.2644(8) 0.0273(6) 0.3518(13) 0.027(4) Uani d PD 0.824(3) A 1
H H2A 0.2254 0.0541 0.3640 0.032 Uiso calc PR 0.824(3) A 1
H H2B 0.2527 -0.0111 0.3761 0.032 Uiso calc PR 0.824(3) A 1
C C3 0.3481(9) 0.0451(6) 0.4336(16) 0.025(4) Uani d PD 0.824(3) A 1
H H3A 0.3854 0.0153 0.4285 0.030 Uiso calc PR 0.824(3) A 1
H H3B 0.3509 0.0480 0.5235 0.030 Uiso calc PR 0.824(3) A 1
S S4 0.3788(2) 0.11274(16) 0.3852(4) 0.0241(9) Uani d PD 0.824(3) A 1
C C5 0.3293(9) 0.1634(5) 0.4553(14) 0.029(4) Uani d PD 0.824(3) A 1
H H5A 0.2743 0.1513 0.4399 0.035 Uiso calc PR 0.824(3) A 1
H H5B 0.3568 0.1659 0.5484 0.035 Uiso calc PR 0.824(3) A 1
C C6 0.3303(11) 0.2213(5) 0.3931(15) 0.027(4) Uani d PD 0.824(3) A 1
H H6A 0.3855 0.2341 0.4144 0.033 Uiso calc PR 0.824(3) A 1
H H6B 0.3025 0.2493 0.4285 0.033 Uiso calc PR 0.824(3) A 1
S S7 0.2845(2) 0.21925(15) 0.2229(4) 0.0232(9) Uani d PD 0.824(3) A 1
C C8 0.1817(8) 0.2215(7) 0.2067(12) 0.028(4) Uani d PD 0.824(3) A 1
H H8A 0.1719 0.1963 0.2706 0.034 Uiso calc PR 0.824(3) A 1
H H8B 0.1668 0.2605 0.2217 0.034 Uiso calc PR 0.824(3) A 1
C C9 0.1319(10) 0.2022(6) 0.0719(12) 0.027(4) Uani d PD 0.824(3) A 1
H H9A 0.1355 0.2310 0.0098 0.032 Uiso calc PR 0.824(3) A 1
H H9B 0.0761 0.1994 0.0662 0.032 Uiso calc PR 0.824(3) A 1
S S10 0.1639(2) 0.13349(17) 0.0297(4) 0.0271(9) Uani d PD 0.824(3) A 1
C C11 0.1138(9) 0.0826(5) 0.0990(14) 0.026(4) Uani d PD 0.824(3) A 1
H H11A 0.1182 0.0943 0.1863 0.031 Uiso calc PR 0.824(3) A 1
H H11B 0.0573 0.0802 0.0468 0.031 Uiso calc PR 0.824(3) A 1
C C12 0.1545(11) 0.0251(6) 0.1013(17) 0.035(5) Uani d PD 0.824(3) A 1
H H12A 0.1448 0.0125 0.0127 0.042 Uiso calc PR 0.824(3) A 1
H H12B 0.1308 -0.0033 0.1427 0.042 Uiso calc PR 0.824(3) A 1
Pd Pd2 0.2100(3) 0.1263(2) 0.3201(5) 0.0219(16) Uani d PD 0.176(3) . 2
S S21 0.2048(11) 0.0304(5) 0.2795(15) 0.026(5) Uani d PD 0.176(3) . 2
C C22 0.3085(17) 0.0266(19) 0.291(4) 0.028(9) Uiso d PD 0.176(3) . 2
H H22A 0.3218 -0.0118 0.2693 0.034 Uiso calc PR 0.176(3) A 2
H H22B 0.3200 0.0544 0.2338 0.034 Uiso calc PR 0.176(3) A 2
C C23 0.355(3) 0.0406(13) 0.432(5) 0.028(9) Uiso d PD 0.176(3) . 2
H H23A 0.4122 0.0402 0.4443 0.034 Uiso calc PR 0.176(3) A 2
H H23B 0.3450 0.0110 0.4869 0.034 Uiso calc PR 0.176(3) A 2
S S24 0.3285(8) 0.1100(7) 0.4786(13) 0.024(4) Uani d PD 0.176(3) . 2
C C25 0.3833(19) 0.1571(16) 0.410(5) 0.028(9) Uiso d PD 0.176(3) . 2
H H25A 0.4397 0.1569 0.4632 0.034 Uiso calc PR 0.176(3) A 2
H H25B 0.3782 0.1444 0.3234 0.034 Uiso calc PR 0.176(3) A 2
C C26 0.349(2) 0.2170(13) 0.406(6) 0.028(9) Uiso d PD 0.176(3) . 2
H H26A 0.3760 0.2429 0.3649 0.034 Uiso calc PR 0.176(3) A 2
H H26B 0.3595 0.2304 0.4943 0.034 Uiso calc PR 0.176(3) A 2
S S27 0.2449(11) 0.2203(5) 0.3217(17) 0.030(5) Uani d PD 0.176(3) . 2
C C28 0.242(3) 0.221(2) 0.158(3) 0.028(9) Uiso d PD 0.176(3) . 2
H H28A 0.2578 0.2582 0.1355 0.034 Uiso calc PR 0.176(3) A 2
H H28B 0.2781 0.1917 0.1451 0.034 Uiso calc PR 0.176(3) A 2
C C29 0.157(3) 0.2074(14) 0.073(4) 0.028(9) Uiso d PD 0.176(3) . 2
H H29A 0.1538 0.2051 -0.0166 0.034 Uiso calc PR 0.176(3) A 2
H H29B 0.1218 0.2388 0.0805 0.034 Uiso calc PR 0.176(3) A 2
S S30 0.1208(9) 0.1407(7) 0.1182(14) 0.029(5) Uani d PD 0.176(3) . 2
C C31 0.162(3) 0.0862(15) 0.043(3) 0.028(9) Uiso d PD 0.176(3) . 2
H H31A 0.1318 0.0843 -0.0495 0.034 Uiso calc PR 0.176(3) A 2
H H31B 0.2175 0.0949 0.0544 0.034 Uiso calc PR 0.176(3) A 2
C C32 0.156(4) 0.0295(12) 0.107(3) 0.028(9) Uiso d PD 0.176(3) . 2
H H32A 0.1794 -0.0007 0.0703 0.034 Uiso calc PR 0.176(3) A 2
H H32B 0.0996 0.0201 0.0882 0.034 Uiso calc PR 0.176(3) A 2
I I1 0.35312(5) 0.12742(4) -0.04569(8) 0.0332(3) Uani d . 1 . .
I I2 0.22848(5) 0.12624(3) -0.28929(8) 0.0288(2) Uani d . 1 A .
I I3 0.10398(5) 0.12668(4) -0.54626(8) 0.0355(3) Uani d . 1 . .
I I4 0.0000 0.03716(6) 0.7500 0.0393(4) Uani d S 1 . .
I I5 0.0000 0.16133(5) 0.7500 0.0306(3) Uani d S 1 . .
I I6 0.0000 0.28489(6) 0.7500 0.0400(4) Uani d S 1 . .
I I7 0.5000 0.21877(6) 0.7500 0.0435(4) Uani d S 1 . .
I I8 0.5000 0.09549(6) 0.7500 0.0320(3) Uani d S 1 . .
I I9 0.5000 -0.02877(6) 0.7500 0.0386(4) Uani d S 1 . .

loop_
_atom_site_aniso_label
_atom_site_aniso_U_11
_atom_site_aniso_U_22
_atom_site_aniso_U_33
_atom_site_aniso_U_12
_atom_site_aniso_U_13
_atom_site_aniso_U_23
Pd1 0.0213(6) 0.0182(6) 0.0228(6) 0.0016(5) 0.0074(5) 0.0014(5)
S1 0.026(2) 0.0159(19) 0.026(2) 0.0034(16) 0.0101(18) -0.0004(16)
C2 0.052(12) 0.012(8) 0.026(10) -0.006(7) 0.024(10) 0.001(7)
C3 0.032(10) 0.022(8) 0.016(8) 0.015(7) 0.000(7) 0.008(7)
S4 0.0195(19) 0.025(2) 0.024(2) 0.0012(17) 0.0028(16) 0.0026(17)
C5 0.023(9) 0.038(11) 0.018(8) 0.010(7) -0.004(7) -0.005(7)
C6 0.035(10) 0.022(9) 0.024(9) -0.004(7) 0.009(8) -0.010(7)
S7 0.025(2) 0.0162(19) 0.029(2) 0.0014(16) 0.0096(18) 0.0027(16)
C8 0.013(8) 0.030(9) 0.045(11) 0.003(7) 0.013(8) 0.001(8)
C9 0.037(11) 0.019(8) 0.019(8) -0.001(7) 0.002(8) 0.004(7)
S10 0.031(2) 0.026(2) 0.022(2) 0.0047(18) 0.0054(17) 0.0026(17)
C11 0.024(9) 0.031(9) 0.020(8) 0.004(7) 0.003(7) 0.000(7)
C12 0.032(10) 0.039(10) 0.030(10) -0.007(8) 0.006(8) -0.017(8)
Pd2 0.020(3) 0.022(3) 0.023(3) -0.002(2) 0.007(2) -0.004(2)
S21 0.033(12) 0.028(10) 0.005(9) -0.012(9) -0.006(9) 0.005(8)
S24 0.016(9) 0.035(12) 0.017(9) 0.004(8) 0.003(7) -0.001(8)
S27 0.040(12) 0.014(9) 0.035(11) 0.005(8) 0.012(10) -0.011(8)
S30 0.020(10) 0.026(10) 0.033(11) 0.005(8) -0.002(8) -0.001(8)
I1 0.0342(5) 0.0381(5) 0.0296(5) -0.0011(4) 0.0138(4) -0.0005(4)
I2 0.0363(5) 0.0194(4) 0.0323(5) -0.0009(4) 0.0138(4) 0.0001(4)
I3 0.0367(5) 0.0319(5) 0.0356(5) -0.0031(4) 0.0090(4) 0.0009(4)
I4 0.0437(8) 0.0401(8) 0.0330(8) 0.000 0.0113(6) 0.000
I5 0.0246(7) 0.0406(8) 0.0245(7) 0.000 0.0054(5) 0.000
I6 0.0329(8) 0.0402(8) 0.0446(8) 0.000 0.0103(6) 0.000
I7 0.0375(8) 0.0430(8) 0.0446(8) 0.000 0.0069(7) 0.000
I8 0.0251(7) 0.0447(8) 0.0256(7) 0.000 0.0077(5) 0.000
I9 0.0329(8) 0.0422(8) 0.0400(8) 0.000 0.0116(6) 0.000

loop_
_atom_type_symbol
_atom_type_description
_atom_type_scat_dispersion_real
_atom_type_scat_dispersion_imag
_atom_type_scat_source
C C 0.0033 0.0016 'International Tables Vol C Tables 4.2.6.8 and 6.1.1.4'
H H 0.0000 0.0000 'International Tables Vol C Tables 4.2.6.8 and 6.1.1.4'
I I -0.4742 1.8119 'International Tables Vol C Tables 4.2.6.8 and 6.1.1.4'
Pd Pd -0.9988 1.0072 'International Tables Vol C Tables 4.2.6.8 and 6.1.1.4'
S S 0.1246 0.1234 'International Tables Vol C Tables 4.2.6.8 and 6.1.1.4'

loop_
_geom_angle_atom_site_label_1
_geom_angle_atom_site_label_2
_geom_angle_atom_site_label_3
_geom_angle_site_symmetry_1
_geom_angle_site_symmetry_3
_geom_angle
_geom_angle_publ_flag
S1 Pd1 S4 . . 88.24(14) y
S1 Pd1 S7 . . 160.91(14) y
S1 Pd1 S10 . . 87.90(14) y
S1 Pd1 I1 . . 99.64(10) y
S4 Pd1 S7 . . 88.56(14) y
S4 Pd1 S10 . . 158.80(15) y
S4 Pd1 I1 . . 115.66(11) y
S7 Pd1 S10 . . 88.30(15) y
S7 Pd1 I1 . . 98.71(11) y
S10 Pd1 I1 . . 85.54(11) y
Pd1 I1 I2 . . 111.69(5) y
I1 I2 I3 . . 177.72(4) y
C12 S1 C2 . . 101.6(9) ?
C12 S1 Pd1 . . 102.2(5) ?
C2 S1 Pd1 . . 94.3(5) ?
C3 C2 S1 . . 107.2(11) ?
C3 C2 H2A . . 110.3 ?
S1 C2 H2A . . 110.3 ?
C3 C2 H2B . . 110.3 ?
S1 C2 H2B . . 110.3 ?
H2A C2 H2B . . 108.5 ?
C2 C3 S4 . . 113.5(9) ?
C2 C3 H3A . . 108.9 ?
S4 C3 H3A . . 108.9 ?
C2 C3 H3B . . 108.9 ?
S4 C3 H3B . . 108.9 ?
H3A C3 H3B . . 107.7 ?
C5 S4 C3 . . 101.8(8) ?
C5 S4 Pd1 . . 92.6(5) ?
C3 S4 Pd1 . . 100.8(4) ?
C6 C5 S4 . . 107.9(11) ?
C6 C5 H5A . . 110.1 ?
S4 C5 H5A . . 110.1 ?
C6 C5 H5B . . 110.1 ?
S4 C5 H5B . . 110.1 ?
H5A C5 H5B . . 108.4 ?
C5 C6 S7 . . 112.5(10) ?
C5 C6 H6A . . 109.1 ?
S7 C6 H6A . . 109.1 ?
C5 C6 H6B . . 109.1 ?
S7 C6 H6B . . 109.1 ?
H6A C6 H6B . . 107.8 ?
C6 S7 C8 . . 101.2(8) ?
C6 S7 Pd1 . . 101.2(4) ?
C8 S7 Pd1 . . 94.9(5) ?
C9 C8 S7 . . 109.2(11) ?
C9 C8 H8A . . 109.8 ?
S7 C8 H8A . . 109.8 ?
C9 C8 H8B . . 109.8 ?
S7 C8 H8B . . 109.8 ?
H8A C8 H8B . . 108.3 ?
C8 C9 S10 . . 112.5(10) ?
C8 C9 H9A . . 109.1 ?
S10 C9 H9A . . 109.1 ?
C8 C9 H9B . . 109.1 ?
S10 C9 H9B . . 109.1 ?
H9A C9 H9B . . 107.8 ?
C11 S10 C9 . . 103.2(7) ?
C11 S10 Pd1 . . 95.7(5) ?
C9 S10 Pd1 . . 101.7(4) ?
C12 C11 S10 . . 106.5(12) ?
C12 C11 H11A . . 110.4 ?
S10 C11 H11A . . 110.4 ?
C12 C11 H11B . . 110.4 ?
S10 C11 H11B . . 110.4 ?
H11A C11 H11B . . 108.6 ?
C11 C12 S1 . . 112.7(10) ?
C11 C12 H12A . . 109.0 ?
S1 C12 H12A . . 109.0 ?
C11 C12 H12B . . 109.0 ?
S1 C12 H12B . . 109.0 ?
H12A C12 H12B . . 107.8 ?
S21 Pd2 S24 . . 87.3(6) y
S21 Pd2 S27 . . 160.1(7) y
S21 Pd2 S30 . . 89.1(5) y
S21 Pd2 I3 . 1_556 96.8(5) y
S24 Pd2 S27 . . 88.6(6) y
S24 Pd2 S30 . . 159.3(7) y
S24 Pd2 I3 . 1_556 102.5(5) y
S27 Pd2 S30 . . 87.9(6) y
S27 Pd2 I3 . 1_556 103.1(5) y
S30 Pd2 I3 . 1_556 98.2(5) y
Pd2 I3 I2 1_554 . 94.80(11) ?
C32 S21 C22 . . 101(2) ?
C32 S21 Pd2 . . 101.0(10) ?
C22 S21 Pd2 . . 93.5(13) ?
C23 C22 S21 . . 105(2) ?
C23 C22 H22A . . 110.8 ?
S21 C22 H22A . . 110.8 ?
C23 C22 H22B . . 110.8 ?
S21 C22 H22B . . 110.8 ?
H22A C22 H22B . . 108.8 ?
C22 C23 S24 . . 112.1(19) ?
C22 C23 H23A . . 109.2 ?
S24 C23 H23A . . 109.2 ?
C22 C23 H23B . . 109.2 ?
S24 C23 H23B . . 109.2 ?
H23A C23 H23B . . 107.9 ?
C25 S24 C23 . . 101(2) ?
C25 S24 Pd2 . . 94.1(14) ?
C23 S24 Pd2 . . 101.3(10) ?
C26 C25 S24 . . 108(2) ?
C26 C25 H25A . . 110.2 ?
S24 C25 H25A . . 110.2 ?
C26 C25 H25B . . 110.2 ?
S24 C25 H25B . . 110.2 ?
H25A C25 H25B . . 108.5 ?
C25 C26 S27 . . 113.4(19) ?
C25 C26 H26A . . 108.9 ?
S27 C26 H26A . . 108.9 ?
C25 C26 H26B . . 108.9 ?
S27 C26 H26B . . 108.9 ?
H26A C26 H26B . . 107.7 ?
C26 S27 C28 . . 101(2) ?
C26 S27 Pd2 . . 101.3(11) ?
C28 S27 Pd2 . . 94.7(14) ?
C29 C28 S27 . . 107(2) ?
C29 C28 H28A . . 110.2 ?
S27 C28 H28A . . 110.2 ?
C29 C28 H28B . . 109.2 ?
S27 C28 H28B . . 110.2 ?
H28A C28 H28B . . 108.5 ?
C28 C29 S30 . . 112(2) ?
C28 C29 H29A . . 109.2 ?
S30 C29 H29A . . 109.2 ?
C28 C29 H29B . . 109.2 ?
S30 C29 H29B . . 108.0 ?
H29A C29 H29B . . 107.9 ?
C31 S30 C29 . . 104(2) ?
C31 S30 Pd2 . . 95.0(13) ?
C29 S30 Pd2 . . 101.5(11) ?
C32 C31 S30 . . 107(2) ?
C32 C31 H31A . . 110.3 ?
S30 C31 H31A . . 110.3 ?
C32 C31 H31B . . 110.3 ?
S30 C31 H31B . . 110.3 ?
H31A C31 H31B . . 108.6 ?
C31 C32 S21 . . 113.4(19) ?
C31 C32 H32A . . 108.9 ?
S21 C32 H32A . . 108.9 ?
C31 C32 H32B . . 108.9 ?
S21 C32 H32B . . 108.9 ?
H32A C32 H32B . . 107.7 ?

loop_
_geom_bond_atom_site_label_1
_geom_bond_atom_site_label_2
_geom_bond_site_symmetry_2
_geom_bond_distance
_geom_bond_publ_flag
Pd1 S1 . 2.299(4) y
Pd1 S4 . 2.316(4) y
Pd1 S7 . 2.306(4) y
Pd1 S10 . 2.304(4) y
Pd1 I1 . 3.194(2) y
S1 C12 . 1.821(18) ?
S1 C2 . 1.830(15) ?
C2 C3 . 1.536(9) ?
C2 H2A . 0.9900 ?
C2 H2B . 0.9900 ?
C3 S4 . 1.831(17) ?
C3 H3A . 0.9900 ?
C3 H3B . 0.9900 ?
S4 C5 . 1.822(15) ?
C5 C6 . 1.536(9) ?
C5 H5A . 0.9900 ?
C5 H5B . 0.9900 ?
C6 S7 . 1.798(16) ?
C6 H6A . 0.9900 ?
C6 H6B . 0.9900 ?
S7 C8 . 1.805(14) ?
C8 C9 . 1.537(9) ?
C8 H8A . 0.9900 ?
C8 H8B . 0.9900 ?
C9 S10 . 1.835(15) ?
C9 H9A . 0.9900 ?
C9 H9B . 0.9900 ?
S10 C11 . 1.826(15) ?
C11 C12 . 1.541(9) ?
C11 H11A . 0.9900 ?
C11 H11B . 0.9900 ?
C12 H12A . 0.9900 ?
C12 H12B . 0.9900 ?
Pd2 S21 . 2.305(13) y
Pd2 S24 . 2.300(13) y
Pd2 S27 . 2.305(13) y
Pd2 S30 . 2.309(13) ?
Pd2 I3 1_556 2.799(5) y
S21 C32 . 1.82(3) ?
S21 C22 . 1.83(2) ?
C22 C23 . 1.540(10) ?
C22 H22A . 0.9900 ?
C22 H22B . 0.9900 ?
C23 S24 . 1.83(3) ?
C23 H23A . 0.9900 ?
C23 H23B . 0.9900 ?
S24 C25 . 1.82(2) ?
C25 C26 . 1.539(9) ?
C25 H25A . 0.9900 ?
C25 H25B . 0.9900 ?
C26 S27 . 1.79(2) ?
C26 H26A . 0.9900 ?
C26 H26B . 0.9900 ?
S27 C28 . 1.81(2) ?
C28 C29 . 1.540(10) ?
C28 H28A . 0.9900 ?
C28 H28B . 0.9900 ?
C29 S30 . 1.83(2) ?
C29 H29A . 0.9900 ?
C29 H29B . 0.9900 ?
S30 C31 . 1.83(2) ?
C31 C32 . 1.540(9) ?
C31 H31A . 0.9900 ?
C31 H31B . 0.9900 ?
C32 H32A . 0.9900 ?
C32 H32B . 0.9900 ?
I1 I2 . 2.884(3) y
I2 I3 . 2.986(3) y
I4 I5 . 2.930(3) y
I5 I6 . 2.916(3) y
I7 I8 . 2.910(3) y
I8 I9 . 2.933(3) y

loop_
_geom_torsion_atom_site_label_1
_geom_torsion_atom_site_label_2
_geom_torsion_atom_site_label_3
_geom_torsion_atom_site_label_4
_geom_torsion
S1 C2 C3 S4 54.3(14)
C2 C3 S4 C5 78.9(14)
C3 S4 C5 C6 -164.5(10)
S4 C5 C6 S7 57.5(14)
C5 C6 S7 C8 79.0(14)
C6 S7 C8 C9 -163.0(10)
S7 C8 C9 S10 52.7(14)
C8 C9 S10 C11 83.7(13)
C9 S10 C11 C12 -164.5(9)
S10 C11 C12 S1 55.7(16)
C2 S1 C12 C11 77.4(16)
S21 C22 C23 S24 -57(4)
C22 C23 S24 C25 -79(4)
C23 S24 C25 C26 163(3)
S24 C25 C26 S27 -56(4)
C25 C26 S27 C28 -79(4)
C26 S27 C28 C29 165(3)
S27 C28 C29 S30 -56(4)
C28 C29 S30 C31 -81(4)
C29 S30 C31 C32 163(3)
S30 C31 C32 S21 -57(4)
C22 S21 C32 C31 -75(4)
